data_1535711
loop_
_publ_author_name
'Burnus, R.'
'Meyer, G.'

_publ_section_title
;
 Synthese und Kristallstrukturen der Alkali-Tetraiodoindate(III), AInI4 (A
 = Li, K, Rb, Cs)
;
_journal_name_full 'Zeitschrift fuer Anorganische und Allgemeine Chemie'
_journal_page_first 31
_journal_page_last 37
_journal_volume 602
_journal_year 1991
_chemical_formula_sum 'I4 In Rb'
_chemical_name_systematic 'Rb In I4'
_space_group_IT_number 161
_symmetry_space_group_name_Hall 'R 3 -2"c'
_symmetry_space_group_name_H-M 'R 3 c :H'
_cell_angle_alpha 90
_cell_angle_beta 90
_cell_angle_gamma 120
_cell_formula_units_Z 18
_cell_length_a 24.526
_cell_length_b 24.526
_cell_length_c 9.786
_cell_volume 5097.876
_citation_journal_id_ASTM ZAACAB
_cod_data_source_file Burnus_ZAACAB_1991_72.cif
_cod_data_source_block I4In1Rb1
_cod_original_formula_sum 'I4 In1 Rb1'
_cod_database_code 1535711

loop_
_symmetry_equiv_pos_as_xyz
x,y,z
-y,x-y,z
-x+y,-x,z
-y,-x,z+1/2
x,x-y,z+1/2
-x+y,y,z+1/2
x+2/3,y+1/3,z+1/3
-y+2/3,x-y+1/3,z+1/3
-x+y+2/3,-x+1/3,z+1/3
-y+2/3,-x+1/3,z+5/6
x+2/3,x-y+1/3,z+5/6
-x+y+2/3,y+1/3,z+5/6
x+1/3,y+2/3,z+2/3
-y+1/3,x-y+2/3,z+2/3
-x+y+1/3,-x+2/3,z+2/3
-y+1/3,-x+2/3,z+7/6
x+1/3,x-y+2/3,z+7/6
-x+y+1/3,y+2/3,z+7/6

loop_
_atom_site_label
_atom_site_type_symbol
_atom_site_fract_x
_atom_site_fract_y
_atom_site_fract_z
_atom_site_occupancy
_atom_site_U_iso_or_equiv
I3 I-1 0.11093 0.82632 0.2763 1 0.0
In1 In+3 0.01014 0.80839 0.1259 1 0.0
I4 I-1 0.9116 0.77092 0.2994 1 0.0
I1 I-1 0.03102 0.91499 0 1 0.0
I2 I-1 0.98873 0.71882 0.9379 1 0.0
Rb1 Rb+1 0.0078 0.2065 0.1137 1 0.0
